data_1514511
loop_
_publ_author_name
'Liffert, Raphael'
'Hoecker, Johannes'
'Jana, Chandan K.'
'Woods, Tom M.'
'Burch, Patrick'
'Jessen, Henning J.'
'Neuburger, Markus'
'Gademann, Karl'

_publ_section_title
;
 Withanolide A: synthesis and structural requirements for neurite
 outgrowth
;
_journal_issue 7
_journal_name_full 'Chemical Science'
_journal_page_first 2851
_journal_paper_doi 10.1039/c3sc50653c
_journal_volume 4
_journal_year 2013
_chemical_absolute_configuration unk
_chemical_formula_moiety 'C28 H40 O6'
_chemical_formula_sum 'C28 H40 O6'
_chemical_formula_weight 472.62
_space_group_IT_number 19
_symmetry_cell_setting orthorhombic
_symmetry_space_group_name_Hall 'P 2ac 2ab'
_symmetry_space_group_name_H-M 'P 21 21 21'
_atom_sites_solution_hydrogens difmap
_atom_sites_solution_primary other
_cell_angle_alpha 90
_cell_angle_beta 90
_cell_angle_gamma 90
_cell_formula_units_Z 4
_cell_length_a 11.3881(10)
_cell_length_b 13.7611(13)
_cell_length_c 15.9461(16)
_cell_measurement_reflns_used 9908
_cell_measurement_temperature 123
_cell_measurement_theta_max 30
_cell_measurement_theta_min 3
_cell_volume 2499.0(4)
_computing_cell_refinement 'Apex2 (Bruker AXS, 2006)'
_computing_data_collection 'Apex2 (Bruker AXS, 2006)'
_computing_data_reduction 'Apex2 (Bruker AXS, 2006)'
_computing_molecular_graphics 'CAMERON (Watkin et al., 1996)'
_computing_publication_material 'CRYSTALS (Betteridge et al., 2003)'
_computing_structure_refinement 'CRYSTALS (Betteridge et al., 2003)'
_computing_structure_solution 'Superflip (Palatinus & Chapuis, 2007)'
_diffrn_ambient_temperature 123
_diffrn_measured_fraction_theta_full 0.995
_diffrn_measured_fraction_theta_max 0.974
_diffrn_measurement_device Area
_diffrn_measurement_device_type 'Bruker Kappa Apex2'
_diffrn_measurement_method '\f & \w scans'
_diffrn_radiation_monochromator graphite
_diffrn_radiation_type 'Mo K\a'
_diffrn_radiation_wavelength 0.71073
_diffrn_reflns_av_R_equivalents 0.050
_diffrn_reflns_limit_h_max 18
_diffrn_reflns_limit_h_min -18
_diffrn_reflns_limit_k_max 20
_diffrn_reflns_limit_k_min -22
_diffrn_reflns_limit_l_max 26
_diffrn_reflns_limit_l_min -26
_diffrn_reflns_number 42220
_diffrn_reflns_theta_full 32.323
_diffrn_reflns_theta_max 36.318
_diffrn_reflns_theta_min 1.955
_diffrn_standards_number 0
_exptl_absorpt_coefficient_mu 0.087
_exptl_absorpt_correction_T_max 1.00
_exptl_absorpt_correction_T_min 0.99
_exptl_absorpt_correction_type multi-scan
_exptl_absorpt_process_details 'SADABS (Siemens, 1996)'
_exptl_crystal_colour colourless
_exptl_crystal_density_diffrn 1.256
_exptl_crystal_density_method 'not measured'
_exptl_crystal_description needle
_exptl_crystal_F_000 1024
_exptl_crystal_size_max 0.270
_exptl_crystal_size_mid 0.090
_exptl_crystal_size_min 0.030
_refine_diff_density_max 0.32
_refine_diff_density_min -0.18
_refine_ls_extinction_method None
_refine_ls_goodness_of_fit_ref 1.1096
_refine_ls_hydrogen_treatment constr
_refine_ls_matrix_type full
_refine_ls_number_parameters 307
_refine_ls_number_reflns 4541
_refine_ls_number_restraints 0
_refine_ls_R_factor_all 0.0593
_refine_ls_R_factor_gt 0.0394
_refine_ls_shift/su_max 0.0003995
_refine_ls_shift/su_mean 0.0000539
_refine_ls_structure_factor_coef F
_refine_ls_weighting_details
;
Method, part 1, Chebychev polynomial, (Watkin, 1994, Prince, 1982)
[weight] = 1.0/[A~0~*T~0~(x)+A~1~*T~1~(x) ... +A~n-1~]*T~n-1~(x)]
where A~i~ are the Chebychev coefficients listed below and x= Fcalc/Fmax
Method = Robust Weighting (Prince, 1982)
W = [weight] * [1-(deltaF/6*sigmaF)^2^]^2^
A~i~ are:
0.265 0.259 0.118
;
_refine_ls_weighting_scheme calc
_refine_ls_wR_factor_all 0.0673
_refine_ls_wR_factor_gt 0.0419
_refine_ls_wR_factor_ref 0.0405
_reflns_limit_h_max 18
_reflns_limit_h_min 0
_reflns_limit_k_max 22
_reflns_limit_k_min 0
_reflns_limit_l_max 26
_reflns_limit_l_min 0
_reflns_number_gt 4866
_reflns_number_total 6467
_reflns_threshold_expression I>2.0\s(I)
_oxford_diffrn_Wilson_B_factor 0.00
_oxford_diffrn_Wilson_scale 0.00
_oxford_refine_ls_r_factor_ref 0.0370
_oxford_refine_ls_scale 0.2161(3)
_oxford_reflns_number_all 6455
_oxford_reflns_threshold_expression_ref I>3.0\s(I)
_cod_data_source_file c3sc50653c.txt
_cod_data_source_block 1
_cod_depositor_comments
;
The following automatic conversions were performed:

'_atom_sites_solution_primary' value 'Other' changed to 'other'
according to
/usr/data/users/saulius/automatic-downloads/retrospective/RSC/lib/dictionaries/cif_core.dic
dictionary named 'cif_core.dic' version 2.4.2 from 2011-04-26.

Automatic conversion script
Id: cif_fix_values 2281 2013-09-26 08:29:07Z andrius 
;
_cod_database_code 1514511

loop_
_symmetry_equiv_pos_as_xyz
x,y,z
-x+1/2,-y,z+1/2
x+1/2,-y+1/2,-z
-x,y+1/2,-z+1/2

loop_
_atom_site_label
_atom_site_type_symbol
_atom_site_fract_x
_atom_site_fract_y
_atom_site_fract_z
_atom_site_U_iso_or_equiv
_atom_site_occupancy
_atom_site_adp_type
_atom_site_refinement_flags_posn
C1 C 0.85237(12) 0.21387(9) 0.34801(8) 0.0181 1.0000 Uani .
C2 C 0.95983(13) 0.16199(9) 0.31511(8) 0.0205 1.0000 Uani .
C3 C 0.96885(14) 0.06548(10) 0.31063(9) 0.0242 1.0000 Uani .
C4 C 0.87621(15) -0.00437(10) 0.34089(10) 0.0274 1.0000 Uani .
C5 C 0.76279(14) 0.04680(10) 0.36744(10) 0.0265 1.0000 Uani .
C6 C 0.79137(13) 0.14325(9) 0.41109(8) 0.0213 1.0000 Uani .
C7 C 0.68318(13) 0.18994(10) 0.45066(9) 0.0255 1.0000 Uani .
C8 C 0.67553(12) 0.29598(10) 0.46120(10) 0.0239 1.0000 Uani .
C9 C 0.76905(11) 0.36102(9) 0.42530(8) 0.0186 1.0000 Uani .
C10 C 0.88171(11) 0.30797(8) 0.39746(7) 0.0162 1.0000 Uani .
C11 C 0.96188(12) 0.38078(8) 0.35179(8) 0.0184 1.0000 Uani .
C12 C 0.98911(11) 0.47280(8) 0.40403(8) 0.0164 1.0000 Uani .
C13 C 0.87807(10) 0.52253(8) 0.43884(7) 0.0157 1.0000 Uani .
C14 C 0.80527(11) 0.44319(9) 0.48433(8) 0.0176 1.0000 Uani .
C15 C 0.71226(12) 0.49883(10) 0.53356(9) 0.0237 1.0000 Uani .
C16 C 0.77921(12) 0.58968(9) 0.56410(9) 0.0231 1.0000 Uani .
C17 C 0.89728(11) 0.59335(9) 0.51427(8) 0.0164 1.0000 Uani .
C18 C 0.93856(11) 0.69922(9) 0.49896(8) 0.0173 1.0000 Uani .
C19 C 0.96117(12) 0.74541(9) 0.58618(8) 0.0194 1.0000 Uani .
C20 C 1.06307(14) 0.70659(10) 0.63694(9) 0.0241 1.0000 Uani .
C21 C 1.07890(15) 0.76564(11) 0.71574(9) 0.0267 1.0000 Uani .
C22 C 1.04329(14) 0.85880(12) 0.71730(9) 0.0258 1.0000 Uani .
C23 C 1.00074(13) 0.90560(11) 0.63955(9) 0.0245 1.0000 Uani .
C24 C 0.77142(14) 0.23664(10) 0.27245(9) 0.0251 1.0000 Uani .
C25 C 0.80850(12) 0.57090(9) 0.36766(9) 0.0201 1.0000 Uani .
C26 C 1.04713(12) 0.70577(10) 0.44340(8) 0.0214 1.0000 Uani .
C27 C 1.1395(2) 0.71532(16) 0.78691(12) 0.0476 1.0000 Uani .
C28 C 1.05904(18) 0.92651(15) 0.79095(11) 0.0387 1.0000 Uani .
O1 O 0.92216(12) -0.06382(8) 0.40754(8) 0.0331 1.0000 Uani .
O2 O 0.87274(11) 0.11844(7) 0.47698(6) 0.0259 1.0000 Uani .
O3 O 0.70613(12) 0.23396(8) 0.53212(7) 0.0290 1.0000 Uani .
O4 O 0.99079(13) 0.99269(9) 0.63143(9) 0.0370 1.0000 Uani .
O5 O 0.97915(10) 0.84907(7) 0.57183(6) 0.0229 1.0000 Uani .
O6 O 0.84457(9) 0.75203(7) 0.46090(6) 0.0223 1.0000 Uani .
H3 H 0.8711 0.8049 0.4497 0.0341 1.0000 Uiso R
H171 H 0.9563 0.5628 0.5488 0.0193 1.0000 Uiso R
H121 H 1.0351 0.5176 0.3702 0.0201 1.0000 Uiso R
H122 H 1.0354 0.4534 0.4527 0.0207 1.0000 Uiso R
H111 H 0.9260 0.3995 0.2993 0.0216 1.0000 Uiso R
H112 H 1.0361 0.3506 0.3383 0.0227 1.0000 Uiso R
H101 H 0.9223 0.2878 0.4483 0.0184 1.0000 Uiso R
H2 H 0.8501 0.1499 0.5165 0.0400 1.0000 Uiso R
H52 H 0.7223 0.0058 0.4089 0.0327 1.0000 Uiso R
H51 H 0.7136 0.0577 0.3188 0.0307 1.0000 Uiso R
H41 H 0.8567 -0.0476 0.2948 0.0333 1.0000 Uiso R
H1 H 0.9416 -0.0293 0.4472 0.0496 1.0000 Uiso R
H31 H 1.0393 0.0389 0.2889 0.0287 1.0000 Uiso R
H21 H 1.0255 0.2001 0.2963 0.0251 1.0000 Uiso R
H71 H 0.6093 0.1527 0.4490 0.0305 1.0000 Uiso R
H81 H 0.5958 0.3248 0.4651 0.0288 1.0000 Uiso R
H91 H 0.7336 0.3904 0.3758 0.0222 1.0000 Uiso R
H141 H 0.8573 0.4128 0.5259 0.0201 1.0000 Uiso R
H152 H 0.6462 0.5153 0.4968 0.0281 1.0000 Uiso R
H151 H 0.6834 0.4598 0.5791 0.0281 1.0000 Uiso R
H162 H 0.7969 0.5872 0.6249 0.0291 1.0000 Uiso R
H161 H 0.7348 0.6467 0.5522 0.0276 1.0000 Uiso R
H242 H 0.7668 0.1812 0.2369 0.0377 1.0000 Uiso R
H243 H 0.6943 0.2540 0.2899 0.0376 1.0000 Uiso R
H241 H 0.8022 0.2897 0.2403 0.0378 1.0000 Uiso R
H252 H 0.7382 0.5995 0.3899 0.0310 1.0000 Uiso R
H253 H 0.8557 0.6219 0.3415 0.0293 1.0000 Uiso R
H251 H 0.7883 0.5236 0.3261 0.0294 1.0000 Uiso R
H263 H 1.0724 0.7731 0.4409 0.0320 1.0000 Uiso R
H261 H 1.1104 0.6664 0.4653 0.0318 1.0000 Uiso R
H262 H 1.0277 0.6837 0.3873 0.0312 1.0000 Uiso R
H191 H 0.8901 0.7398 0.6200 0.0219 1.0000 Uiso R
H201 H 1.1357 0.7101 0.6046 0.0296 1.0000 Uiso R
H202 H 1.0480 0.6397 0.6527 0.0300 1.0000 Uiso R
H271 H 1.2128 0.6878 0.7653 0.0718 1.0000 Uiso R
H272 H 1.1567 0.7586 0.8327 0.0724 1.0000 Uiso R
H273 H 1.0920 0.6627 0.8081 0.0724 1.0000 Uiso R
H281 H 1.0325 0.8965 0.8415 0.0584 1.0000 Uiso R
H283 H 1.0131 0.9851 0.7836 0.0598 1.0000 Uiso R
H282 H 1.1389 0.9439 0.7980 0.0593 1.0000 Uiso R

loop_
_atom_site_aniso_label
_atom_site_aniso_U_11
_atom_site_aniso_U_22
_atom_site_aniso_U_33
_atom_site_aniso_U_23
_atom_site_aniso_U_13
_atom_site_aniso_U_12
C1 0.0227(5) 0.0149(4) 0.0167(5) 0.0034(4) -0.0040(4) -0.0035(4)
C2 0.0268(6) 0.0165(5) 0.0182(5) 0.0006(4) -0.0022(4) -0.0020(4)
C3 0.0329(7) 0.0166(5) 0.0230(5) -0.0011(4) -0.0055(5) -0.0006(5)
C4 0.0370(7) 0.0159(5) 0.0292(6) 0.0022(5) -0.0103(6) -0.0049(5)
C5 0.0313(7) 0.0184(5) 0.0299(6) 0.0030(5) -0.0078(6) -0.0091(5)
C6 0.0260(6) 0.0174(5) 0.0203(5) 0.0053(4) -0.0055(5) -0.0071(4)
C7 0.0272(6) 0.0236(6) 0.0259(6) 0.0031(5) 0.0009(5) -0.0109(5)
C8 0.0198(6) 0.0245(6) 0.0274(6) 0.0029(5) 0.0028(5) -0.0073(5)
C9 0.0166(5) 0.0177(5) 0.0215(5) 0.0034(4) -0.0004(4) -0.0028(4)
C10 0.0190(5) 0.0133(4) 0.0162(4) 0.0026(4) -0.0016(4) -0.0032(4)
C11 0.0209(5) 0.0137(4) 0.0206(5) 0.0016(4) 0.0032(4) -0.0033(4)
C12 0.0153(5) 0.0153(4) 0.0185(5) 0.0015(4) 0.0007(4) -0.0013(4)
C13 0.0148(4) 0.0154(4) 0.0170(5) 0.0032(4) 0.0000(4) 0.0000(4)
C14 0.0170(5) 0.0161(4) 0.0195(5) 0.0035(4) 0.0017(4) -0.0010(4)
C15 0.0193(5) 0.0233(5) 0.0284(6) 0.0016(5) 0.0075(5) -0.0014(5)
C16 0.0232(6) 0.0173(5) 0.0288(6) 0.0015(5) 0.0083(5) 0.0017(4)
C17 0.0169(5) 0.0143(4) 0.0181(5) 0.0023(4) 0.0016(4) 0.0014(4)
C18 0.0183(5) 0.0151(4) 0.0185(5) 0.0016(4) -0.0004(4) -0.0001(4)
C19 0.0230(5) 0.0172(5) 0.0181(5) -0.0004(4) 0.0015(4) -0.0019(4)
C20 0.0297(6) 0.0207(5) 0.0219(5) 0.0011(5) -0.0055(5) -0.0003(5)
C21 0.0323(7) 0.0274(6) 0.0203(6) 0.0018(5) -0.0019(5) -0.0082(6)
C22 0.0274(6) 0.0311(6) 0.0190(5) -0.0052(5) 0.0058(5) -0.0065(5)
C23 0.0248(6) 0.0231(5) 0.0255(6) -0.0065(5) 0.0040(5) -0.0004(5)
C24 0.0321(7) 0.0223(6) 0.0210(5) 0.0043(5) -0.0100(5) -0.0036(5)
C25 0.0196(5) 0.0185(5) 0.0222(5) 0.0049(4) -0.0042(4) 0.0005(4)
C26 0.0207(5) 0.0232(5) 0.0204(5) 0.0009(4) 0.0022(4) -0.0050(5)
C27 0.0671(14) 0.0433(10) 0.0324(8) 0.0064(7) -0.0220(9) -0.0108(10)
C28 0.0418(9) 0.0481(10) 0.0262(7) -0.0155(7) 0.0049(7) -0.0060(8)
O1 0.0443(7) 0.0172(4) 0.0378(6) 0.0087(4) -0.0121(5) -0.0049(4)
O2 0.0357(5) 0.0215(4) 0.0204(4) 0.0065(3) -0.0079(4) -0.0057(4)
O3 0.0373(6) 0.0268(5) 0.0228(4) 0.0043(4) 0.0044(4) -0.0086(4)
O4 0.0486(7) 0.0221(5) 0.0404(6) -0.0087(5) 0.0003(6) 0.0052(5)
O5 0.0310(5) 0.0168(4) 0.0210(4) -0.0014(3) -0.0005(4) -0.0004(4)
O6 0.0226(4) 0.0148(3) 0.0295(4) 0.0051(4) -0.0053(4) 0.0004(3)

loop_
_atom_type_symbol
_atom_type_scat_dispersion_real
_atom_type_scat_dispersion_imag
_atom_type_scat_Cromer_Mann_a1
_atom_type_scat_Cromer_Mann_b1
_atom_type_scat_Cromer_Mann_a2
_atom_type_scat_Cromer_Mann_b2
_atom_type_scat_Cromer_Mann_a3
_atom_type_scat_Cromer_Mann_b3
_atom_type_scat_Cromer_Mann_a4
_atom_type_scat_Cromer_Mann_b4
_atom_type_scat_Cromer_Mann_c
_atom_type_scat_source
C 0.0033 0.0016 2.3100 20.8439 1.0200 10.2075 1.5886 0.5687 0.8650 51.6512 0.2156 'International Tables Vol C 4.2.6.8 and 6.1.1.4'
H 0.0000 0.0000 0.4930 10.5109 0.3229 26.1257 0.1402 3.1424 0.0408 57.7998 0.0030 'International Tables Vol C 4.2.6.8 and 6.1.1.4'
O 0.0106 0.0060 3.0485 13.2771 2.2868 5.7011 1.5463 0.3239 0.8670 32.9089 0.2508 'International Tables Vol C 4.2.6.8 and 6.1.1.4'

loop_
_geom_angle_atom_site_label_1
_geom_angle_atom_site_label_2
_geom_angle_atom_site_label_3
_geom_angle
_geom_angle_publ_flag
C2 C1 C6 106.86(10) yes
C2 C1 C10 113.34(10) yes
C6 C1 C10 106.71(10) yes
C2 C1 C24 107.92(11) yes
C6 C1 C24 111.23(11) yes
C10 C1 C24 110.76(10) yes
C1 C2 C3 123.46(13) yes
C1 C2 H21 118.8 no
C3 C2 H21 117.8 no
C2 C3 C4 124.35(15) yes
C2 C3 H31 118.0 no
C4 C3 H31 117.6 no
C3 C4 C5 112.70(11) yes
C3 C4 O1 110.15(13) yes
C5 C4 O1 111.34(14) yes
C3 C4 H41 107.9 no
C5 C4 H41 107.3 no
O1 C4 H41 107.1 no
C4 C5 C6 110.16(12) yes
C4 C5 H52 108.5 no
C6 C5 H52 106.9 no
C4 C5 H51 109.8 no
C6 C5 H51 110.6 no
H52 C5 H51 110.8 no
C5 C6 C1 109.91(11) yes
C5 C6 C7 112.38(12) yes
C1 C6 C7 111.31(10) yes
C5 C6 O2 105.20(11) yes
C1 C6 O2 109.32(10) yes
C7 C6 O2 108.49(11) yes
C6 C7 C8 120.84(11) yes
C6 C7 O3 113.51(12) yes
C8 C7 O3 59.77(9) yes
C6 C7 H71 117.3 no
C8 C7 H71 117.9 no
O3 C7 H71 113.2 no
C7 C8 C9 120.31(13) yes
C7 C8 O3 59.62(9) yes
C9 C8 O3 118.28(12) yes
C7 C8 H81 117.2 no
C9 C8 H81 115.7 no
O3 C8 H81 113.8 no
C8 C9 C10 114.65(11) yes
C8 C9 C14 113.39(11) yes
C10 C9 C14 107.65(10) yes
C8 C9 H91 105.2 no
C10 C9 H91 107.9 no
C14 C9 H91 107.7 no
C9 C10 C1 111.24(10) yes
C9 C10 C11 108.8(1) yes
C1 C10 C11 115.49(10) yes
C9 C10 H101 106.9 no
C1 C10 H101 106.7 no
C11 C10 H101 107.3 no
C10 C11 C12 113.39(10) yes
C10 C11 H111 109.4 no
C12 C11 H111 109.4 no
C10 C11 H112 110.2 no
C12 C11 H112 107.2 no
H111 C11 H112 107.0 no
C11 C12 C13 113.14(10) yes
C11 C12 H121 109.1 no
C13 C12 H121 111.1 no
C11 C12 H122 108.2 no
C13 C12 H122 106.2 no
H121 C12 H122 108.9 no
C12 C13 C14 107.13(9) yes
C12 C13 C17 116.04(10) yes
C14 C13 C17 98.85(9) yes
C12 C13 C25 110.45(10) yes
C14 C13 C25 112.02(10) yes
C17 C13 C25 111.75(10) yes
C13 C14 C9 112.15(10) yes
C13 C14 C15 104.99(10) yes
C9 C14 C15 120.09(11) yes
C13 C14 H141 107.0 no
C9 C14 H141 105.3 no
C15 C14 H141 106.6 no
C14 C15 C16 103.07(10) yes
C14 C15 H152 110.0 no
C16 C15 H152 112.4 no
C14 C15 H151 110.3 no
C16 C15 H151 112.5 no
H152 C15 H151 108.5 no
C15 C16 C17 106.91(10) yes
C15 C16 H162 112.4 no
C17 C16 H162 108.9 no
C15 C16 H161 110.0 no
C17 C16 H161 109.2 no
H162 C16 H161 109.3 no
C16 C17 C13 104.52(10) yes
C16 C17 C18 111.80(10) yes
C13 C17 C18 120.47(10) yes
C16 C17 H171 107.2 no
C13 C17 H171 105.3 no
C18 C17 H171 106.7 no
C17 C18 C19 107.12(10) yes
C17 C18 C26 113.16(10) yes
C19 C18 C26 111.26(10) yes
C17 C18 O6 108.52(10) yes
C19 C18 O6 107.27(10) yes
C26 C18 O6 109.31(10) yes
C18 C19 C20 117.56(11) yes
C18 C19 O5 106.46(10) yes
C20 C19 O5 108.76(11) yes
C18 C19 H191 109.0 no
C20 C19 H191 108.2 no
O5 C19 H191 106.3 no
C19 C20 C21 110.34(12) yes
C19 C20 H201 110.5 no
C21 C20 H201 108.2 no
C19 C20 H202 109.8 no
C21 C20 H202 108.5 no
H201 C20 H202 109.4 no
C20 C21 C22 119.56(13) yes
C20 C21 C27 115.95(15) yes
C22 C21 C27 124.44(15) yes
C21 C22 C23 119.90(13) yes
C21 C22 C28 124.53(16) yes
C23 C22 C28 114.98(15) yes
C22 C23 O4 123.47(14) yes
C22 C23 O5 118.56(12) yes
O4 C23 O5 117.81(15) yes
C1 C24 H242 109.5 no
C1 C24 H243 111.8 no
H242 C24 H243 109.0 no
C1 C24 H241 110.6 no
H242 C24 H241 108.2 no
H243 C24 H241 107.6 no
C13 C25 H252 109.5 no
C13 C25 H253 110.1 no
H252 C25 H253 108.8 no
C13 C25 H251 110.0 no
H252 C25 H251 109.5 no
H253 C25 H251 108.9 no
C18 C26 H263 108.7 no
C18 C26 H261 111.2 no
H263 C26 H261 109.2 no
C18 C26 H262 109.4 no
H263 C26 H262 109.2 no
H261 C26 H262 109.1 no
C21 C27 H271 107.7 no
C21 C27 H272 112.5 no
H271 C27 H272 109.5 no
C21 C27 H273 110.7 no
H271 C27 H273 108.1 no
H272 C27 H273 108.2 no
C22 C28 H281 110.7 no
C22 C28 H283 110.8 no
H281 C28 H283 106.9 no
C22 C28 H282 111.2 no
H281 C28 H282 108.3 no
H283 C28 H282 108.8 no
C4 O1 H1 109.8 no
C6 O2 H2 103.7 no
C8 O3 C7 60.61(9) yes
C19 O5 C23 117.53(11) yes
C18 O6 H3 105.8 no

loop_
_geom_bond_atom_site_label_1
_geom_bond_atom_site_label_2
_geom_bond_distance
_geom_bond_publ_flag
C1 C2 1.511(2) yes
C1 C6 1.5617(17) yes
C1 C10 1.5525(17) yes
C1 C24 1.5490(18) yes
C2 C3 1.3340(18) yes
C2 H21 0.962 no
C3 C4 1.507(2) yes
C3 H31 0.947 no
C4 C5 1.531(2) yes
C4 O1 1.4396(18) yes
C4 H41 0.971 no
C5 C6 1.5336(19) yes
C5 H52 0.984 no
C5 H51 0.969 no
C6 C7 1.526(2) yes
C6 O2 1.4420(16) yes
C7 C8 1.471(2) yes
C7 O3 1.4569(19) yes
C7 H71 0.986 no
C8 C9 1.5043(17) yes
C8 O3 1.4591(18) yes
C8 H81 0.993 no
C9 C10 1.5414(18) yes
C9 C14 1.5280(18) yes
C9 H91 0.974 no
C10 C11 1.5388(16) yes
C10 H101 0.974 no
C11 C12 1.5472(17) yes
C11 H111 0.966 no
C11 H112 0.966 no
C12 C13 1.5412(17) yes
C12 H121 0.973 no
C12 H122 0.975 no
C13 C14 1.5509(16) yes
C13 C17 1.5635(17) yes
C13 C25 1.5360(17) yes
C14 C15 1.5246(18) yes
C14 H141 0.983 no
C15 C16 1.543(2) yes
C15 H152 0.980 no
C15 H151 0.961 no
C16 C17 1.5626(18) yes
C16 H162 0.991 no
C16 H161 0.953 no
C17 C18 1.5502(17) yes
C17 H171 0.965 no
C18 C19 1.5507(18) yes
C18 C26 1.5236(18) yes
C18 O6 1.4291(15) yes
C19 C20 1.512(2) yes
C19 O5 1.4592(16) yes
C19 H191 0.976 no
C20 C21 1.507(2) yes
C20 H201 0.975 no
C20 H202 0.970 no
C21 C22 1.345(2) yes
C21 C27 1.498(2) yes
C22 C23 1.479(2) yes
C22 C28 1.510(2) yes
C23 O4 1.2107(19) yes
C23 O5 1.3535(17) yes
C24 H242 0.952 no
C24 H243 0.952 no
C24 H241 0.958 no
C25 H252 0.960 no
C25 H253 0.978 no
C25 H251 0.957 no
C26 H263 0.971 no
C26 H261 0.966 no
C26 H262 0.970 no
C27 H271 0.979 no
C27 H272 0.963 no
C27 H273 0.966 no
C28 H281 0.955 no
C28 H283 0.969 no
C28 H282 0.947 no
O1 H1 0.822 no
O2 H2 0.806 no
O6 H3 0.808 no

loop_
_geom_hbond_atom_site_label_D
_geom_hbond_atom_site_label_H
_geom_hbond_atom_site_label_A
_geom_hbond_site_symmetry_A
_geom_hbond_angle_DHA
_geom_hbond_distance_DH
_geom_hbond_distance_HA
_geom_hbond_distance_DA
_geom_hbond_publ_flag
O6 H3 O1 1_565 171.95(5) 0.808 2.013 2.815(2) yes
O2 H2 O3 . 131.45(4) 0.806 2.022 2.627(2) yes
O1 H1 O2 . 126.57(4) 0.822 2.230 2.799(2) yes
